data_8101560
loop_
_publ_author_name
'Jurkschat, Klaus'
'Kaltenbrunner, Ulrich'
'Sch\"urmann, Markus'

_publ_section_title
;
Crystal structure of tert-butyl-1\kC-2-(\h^5^-cyclopentadienyl)
dichloro-1\k^2^Cl-tricarbonyl-2\k^3^C-tintungsten (S--W), 
tert-Bu[Cp(CO)~3~W]SnCl~2~
;
_journal_issue 4
_journal_name_full 'Zeitschrift f\"ur Kristallographie - New Crystal Structures'
_journal_page_first 473
_journal_page_last 474
_journal_volume 214
_journal_year 1999
_chemical_formula_structural '[Cp (C O)3 W] ^t^Bu Sn Cl2'
_chemical_formula_sum 'C12 H14 Cl2 O3 Sn W'
_chemical_formula_weight 579.67
_chemical_melting_point 381.0(10)
_space_group_IT_number 2
_symmetry_cell_setting triclinic
_symmetry_space_group_name_Hall '-P 1'
_symmetry_space_group_name_H-M 'P -1'
_cell_angle_alpha 75.448(1)
_cell_angle_beta 80.461(1)
_cell_angle_gamma 80.326(1)
_cell_formula_units_Z 2
_cell_length_a 7.590(1)
_cell_length_b 9.083(1)
_cell_length_c 12.786(1)
_cell_measurement_temperature 291(1)
_cell_volume 834.0(2)
_diffrn_ambient_temperature 170(1)
_exptl_crystal_density_diffrn 2.308
_exptl_crystal_density_meas ?
_refine_ls_R_factor_obs 0.0400
_refine_ls_wR_factor_obs 0.0988
_cod_depositor_comments
;
The following automatic conversions were performed:
'_symmetry_cell_setting' value 'Triclinic' changed to 'triclinic'
according to '/home/saulius/struct/CIF-dictionaries/cif_core.dic'
dictionary named 'cif_core.dic' version 2.4.1 from
2010-06-29.

'_geom_bond_publ_flag' value 'Y' changed to 'y' according to
'/home/saulius/struct/CIF-dictionaries/cif_core.dic' dictionary named
'cif_core.dic' version 2.4.1 from 2010-06-29 (15 times).

Automatic conversion script
Id: cif_fix_enum 1527 2010-12-29 10:47:43Z saulius 

The following automatic conversions were performed:

'_chemical_melting_point' value '380-382' was changed to '381.0(10)'
- the average value was taken and precision was estimated.

Automatic conversion script
Id: cif_fix_values 1646 2011-03-28 12:23:43Z adriana 

The following automatic conversions were performed:

'_exptl_crystal_density_meas' value 'none' was changed to '?' - the
value is perceived as not measured.

Automatic conversion script
Id: cif_fix_values 3008 2015-01-20 13:52:24Z robertas 
;
_cod_database_code 8101560

loop_
_symmetry_equiv_pos_as_xyz
'x, y, z'
'-x, -y, -z'

loop_
_atom_site_label
_atom_site_type_symbol
_atom_site_fract_x
_atom_site_fract_y
_atom_site_fract_z
_atom_site_U_iso_or_equiv
_atom_site_adp_type
_atom_site_occupancy
_atom_site_symmetry_multiplicity
_atom_site_calc_flag
_atom_site_refinement_flags
_atom_site_disorder_assembly
_atom_site_disorder_group
W1 W 0.38941(4) 0.36042(3) 0.29789(3) 0.04665(14) Uani 1 2 d . . .
Sn1 Sn 0.34442(7) 0.67425(5) 0.22247(4) 0.04421(15) Uani 1 2 d . . .
Cl1 Cl 0.4936(4) 0.7830(3) 0.3307(2) 0.0725(6) Uani 1 2 d . . .
Cl2 Cl 0.5287(4) 0.7431(3) 0.0527(2) 0.0858(8) Uani 1 2 d . . .
O1 O 0.2167(10) 0.4957(7) 0.5004(5) 0.0724(18) Uani 1 2 d . . .
O2 O 0.1300(11) 0.4143(9) 0.1213(7) 0.086(2) Uani 1 2 d . . .
O3 O 0.1053(12) 0.1408(10) 0.4152(7) 0.101(3) Uani 1 2 d . . .
C1 C 0.2780(12) 0.4493(9) 0.4246(7) 0.056(2) Uani 1 2 d . . .
C2 C 0.2205(12) 0.4005(10) 0.1854(8) 0.057(2) Uani 1 2 d . . .
C3 C 0.2061(14) 0.2208(10) 0.3704(8) 0.064(2) Uani 1 2 d . . .
C4 C 0.6925(11) 0.3851(12) 0.2723(11) 0.078(3) Uani 1 2 d . . .
H4 H 0.7286 0.4798 0.2676 0.11(2) Uiso 1 2 calc R . .
C5 C 0.6660(14) 0.2729(13) 0.3663(10) 0.077(3) Uani 1 2 d . . .
H5 H 0.6813 0.2779 0.4360 0.11(2) Uiso 1 2 calc R . .
C6 C 0.6129(15) 0.1520(13) 0.3381(11) 0.085(3) Uani 1 2 d . . .
H6 H 0.5874 0.0602 0.3859 0.11(2) Uiso 1 2 calc R . .
C7 C 0.6035(12) 0.1890(11) 0.2265(9) 0.066(2) Uani 1 2 d . . .
H7 H 0.5683 0.1276 0.1875 0.11(2) Uiso 1 2 calc R . .
C8 C 0.6555(13) 0.3324(14) 0.1841(9) 0.079(3) Uani 1 2 d . . .
H8 H 0.6646 0.3848 0.1112 0.11(2) Uiso 1 2 calc R . .
C11 C 0.1006(11) 0.8377(9) 0.2027(7) 0.055(2) Uani 1 2 d . . .
C12 C 0.1518(15) 0.9983(10) 0.1664(10) 0.080(3) Uani 1 2 d . . .
H12A H 0.0449 1.0715 0.1688 0.100(13) Uiso 1 2 calc R . .
H12B H 0.2129 1.0135 0.0933 0.100(13) Uiso 1 2 calc R . .
H12C H 0.2299 1.0119 0.2141 0.100(13) Uiso 1 2 calc R . .
C13 C -0.0072(15) 0.8215(13) 0.3156(10) 0.094(4) Uani 1 2 d . . .
H13A H 0.0644 0.8402 0.3649 0.100(13) Uiso 1 2 calc R . .
H13B H -0.0393 0.7195 0.3409 0.100(13) Uiso 1 2 calc R . .
H13C H -0.1146 0.8944 0.3121 0.100(13) Uiso 1 2 calc R . .
C14 C -0.0003(18) 0.8021(14) 0.1242(12) 0.102(4) Uani 1 2 d . . .
H14A H -0.0120 0.6947 0.1436 0.100(13) Uiso 1 2 calc R . .
H14B H 0.0637 0.8277 0.0521 0.100(13) Uiso 1 2 calc R . .
H14C H -0.1179 0.8609 0.1261 0.100(13) Uiso 1 2 calc R . .

loop_
_atom_site_aniso_label
_atom_site_aniso_U_11
_atom_site_aniso_U_22
_atom_site_aniso_U_33
_atom_site_aniso_U_23
_atom_site_aniso_U_13
_atom_site_aniso_U_12
W1 0.0445(2) 0.04330(19) 0.0514(2) -0.01277(13) -0.00001(13) -0.00691(12)
Sn1 0.0409(3) 0.0446(3) 0.0450(3) -0.0071(2) -0.0005(2) -0.0097(2)
Cl1 0.0805(16) 0.0635(13) 0.0830(17) -0.0153(12) -0.0288(13) -0.0204(11)
Cl2 0.0874(19) 0.0949(19) 0.0619(15) -0.0071(13) 0.0247(13) -0.0260(14)
O1 0.091(5) 0.072(4) 0.053(4) -0.019(3) 0.007(3) -0.013(3)
O2 0.080(5) 0.103(6) 0.089(5) -0.039(5) -0.029(4) -0.003(4)
O3 0.115(7) 0.099(6) 0.094(6) -0.025(5) 0.028(5) -0.060(5)
C1 0.057(5) 0.050(4) 0.060(5) -0.012(4) -0.003(4) -0.010(4)
C2 0.053(5) 0.055(5) 0.065(5) -0.021(4) 0.001(4) -0.009(4)
C3 0.070(6) 0.051(5) 0.069(6) -0.018(4) 0.001(5) -0.007(4)
C4 0.034(4) 0.067(6) 0.142(11) -0.041(7) -0.011(5) -0.005(4)
C5 0.066(7) 0.086(7) 0.083(8) -0.026(6) -0.023(5) 0.007(5)
C6 0.069(7) 0.067(6) 0.104(9) -0.014(6) -0.006(6) 0.018(5)
C7 0.054(5) 0.070(6) 0.079(7) -0.037(5) -0.008(5) 0.004(4)
C8 0.056(6) 0.099(8) 0.063(6) -0.009(6) 0.014(5) 0.010(5)
C11 0.049(5) 0.046(4) 0.066(5) -0.001(4) -0.006(4) -0.010(3)
C12 0.083(7) 0.051(5) 0.096(8) -0.001(5) -0.022(6) 0.002(5)
C13 0.059(6) 0.094(8) 0.098(9) 0.001(6) 0.022(6) 0.006(5)
C14 0.083(9) 0.090(8) 0.133(12) -0.008(8) -0.050(8) -0.006(6)

loop_
_geom_bond_atom_site_label_1
_geom_bond_atom_site_label_2
_geom_bond_distance
_geom_bond_site_symmetry_2
_geom_bond_publ_flag
W1 C1 1.992(8) . y
W1 C3 1.994(10) . y
W1 C2 2.009(10) . y
W1 C7 2.296(8) . y
W1 C8 2.302(9) . y
W1 C4 2.310(9) . y
W1 C6 2.334(10) . y
W1 C5 2.346(11) . y
W1 Sn1 2.7519(6) . y
Sn1 C11 2.176(8) . y
Sn1 Cl2 2.380(2) . y
Sn1 Cl1 2.399(2) . y
O1 C1 1.149(9) . y
O2 C2 1.125(11) . y
O3 C3 1.129(11) . y
C4 C5 1.377(16) . ?
C4 C8 1.415(15) . ?
C5 C6 1.377(16) . ?
C6 C7 1.392(15) . ?
C7 C8 1.376(14) . ?
C11 C14 1.482(14) . ?
C11 C12 1.511(12) . ?
C11 C13 1.522(13) . ?
